data_7159559
loop_
_publ_author_name
'Ohno, Haruki'
'Takahashi, Ryosuke'
'Suga, Takuya'
'Soeta, Takahiro'
'Ukaji, Yutaka'

_publ_section_title
;
 Divergent transformation of <i>C</i>,<i>N</i>-cyclic-<i>N</i>'-acyl
 azomethine imines by reaction with diazo compounds.
;
_journal_issue 39
_journal_name_full 'Organic &amp; biomolecular chemistry'
_journal_page_first 7891
_journal_page_last 7894
_journal_paper_doi 10.1039/d3ob01165h
_journal_volume 21
_journal_year 2023
_chemical_formula_moiety 'C20 H20 N2 O3'
_chemical_formula_sum 'C20 H20 N2 O3'
_chemical_formula_weight 336.393
_chemical_name_systematic 'Ukaji 6'
_space_group_crystal_system orthorhombic
_space_group_IT_number 61
_space_group_name_Hall '-P 2ac 2ab'
_space_group_name_H-M_alt 'P b c a'
_symmetry_Int_Tables_number 61
_atom_sites_solution_primary iterative
_audit_creation_date 2021-09-18
_audit_creation_method
;
Olex2 1.3
(compiled 2020.07.31 svn.rc2a77460 for OlexSys, GUI svn.r6145)
;
_audit_update_record
;
2021-12-16 deposited with the CCDC.	2023-08-28 downloaded from the CCDC.
;
_cell_angle_alpha 90
_cell_angle_beta 90
_cell_angle_gamma 90
_cell_formula_units_Z 8
_cell_length_a 9.8436(4)
_cell_length_b 18.8060(7)
_cell_length_c 18.8060(7)
_cell_measurement_reflns_used 9941
_cell_measurement_temperature 273.15
_cell_measurement_theta_max 72.50
_cell_measurement_theta_min 4.70
_cell_volume 3481.3(2)
_computing_cell_refinement 'SAINT V8.40B (?, 2016)'
_computing_data_reduction 'SAINT V8.40B (?, 2016)'
_computing_molecular_graphics 'Olex2 1.3 (Dolomanov et al., 2009)'
_computing_publication_material 'Olex2 1.3 (Dolomanov et al., 2009)'
_computing_structure_refinement 'olex2.refine 1.3 (Bourhis et al., 2015)'
_computing_structure_solution 'olex2.solve 1.3 (Bourhis et al., 2015)'
_diffrn_ambient_temperature 273.15
_diffrn_measured_fraction_theta_full 0.9981
_diffrn_measured_fraction_theta_max 0.9930
_diffrn_measurement_device_type 'Bruker APEX-II CCD'
_diffrn_measurement_method '\f and \w scans'
_diffrn_radiation_type 'Cu K\a'
_diffrn_radiation_wavelength 1.54178
_diffrn_reflns_av_R_equivalents 0.0341
_diffrn_reflns_av_unetI/netI 0.0214
_diffrn_reflns_Laue_measured_fraction_full 0.9981
_diffrn_reflns_Laue_measured_fraction_max 0.9930
_diffrn_reflns_limit_h_max 11
_diffrn_reflns_limit_h_min -9
_diffrn_reflns_limit_k_max 23
_diffrn_reflns_limit_k_min -23
_diffrn_reflns_limit_l_max 22
_diffrn_reflns_limit_l_min -23
_diffrn_reflns_number 27009
_diffrn_reflns_point_group_measured_fraction_full 0.9981
_diffrn_reflns_point_group_measured_fraction_max 0.9930
_diffrn_reflns_theta_full 67.6786
_diffrn_reflns_theta_max 72.49
_diffrn_reflns_theta_min 4.70
_diffrn_source_current 50.0
_diffrn_source_power 2.5
_diffrn_source_voltage 50.0
_diffrn_standards_number 0
_exptl_absorpt_coefficient_mu 0.705
_exptl_absorpt_correction_T_max 0.7536
_exptl_absorpt_correction_T_min 0.6259
_exptl_absorpt_correction_type multi-scan
_exptl_absorpt_process_details
;
SADABS-2016/2 (Bruker,2016) was used for absorption correction.
wR2(int) was 0.1253 before and 0.0436 after correction.
The Ratio of minimum to maximum transmission is 0.8305.
The \l/2 correction factor is Not present.
;
_exptl_crystal_colour colourless
_exptl_crystal_colour_primary colourless
_exptl_crystal_density_diffrn 1.284
_exptl_crystal_description needle
_exptl_crystal_F_000 1428.615
_exptl_crystal_size_max 1.3
_exptl_crystal_size_mid 0.15
_exptl_crystal_size_min 0.08
_refine_diff_density_max 0.1820
_refine_diff_density_min -0.2501
_refine_diff_density_rms 0.0423
_refine_ls_d_res_high 0.8083
_refine_ls_d_res_low 9.4030
_refine_ls_goodness_of_fit_ref 1.0380
_refine_ls_hydrogen_treatment constr
_refine_ls_matrix_type full
_refine_ls_number_constraints 35
_refine_ls_number_parameters 227
_refine_ls_number_reflns 3421
_refine_ls_number_restraints 0
_refine_ls_restrained_S_all 1.0380
_refine_ls_R_factor_all 0.0369
_refine_ls_R_factor_gt 0.0347
_refine_ls_shift/su_max 0.0000
_refine_ls_shift/su_mean 0.0000
_refine_ls_structure_factor_coef Fsqd
_refine_ls_weighting_details 'w=1/[\s^2^(Fo^2^)+(0.0399P)^2^+1.4007P] where P=(Fo^2^+2Fc^2^)/3'
_refine_ls_weighting_scheme calc
_refine_ls_wR_factor_gt 0.0853
_refine_ls_wR_factor_ref 0.0871
_reflns_Friedel_coverage 0.0
_reflns_limit_h_max 11
_reflns_limit_h_min 0
_reflns_limit_k_max 23
_reflns_limit_k_min 0
_reflns_limit_l_max 23
_reflns_limit_l_min 0
_reflns_number_gt 3203
_reflns_number_total 3421
_reflns_threshold_expression I>=2u(I)
_cod_data_source_file d3ob01165h2.cif
_cod_data_source_block 210917_sakurai_0ma
_cod_depositor_comments 'Adding full bibliography for 7159559--7159560.cif.'
_cod_database_code 7159559
_olex2_refinement_description
;
1. Fixed Uiso
 At 1.2 times of:
  All C(H) groups, All C(H,H) groups, All N(H) groups
 At 1.5 times of:
  All C(H,H,H) groups
2.a Secondary CH2 refined with riding coordinates:
 C11(H11a,H11b), C13(H13a,H13b), C15(H15a,H15b)
2.b Aromatic/amide H refined with riding coordinates:
 C12(H12), C10(H10), C14(H14), C4(H4), C17(H17), C1a(H1a), C18(H18), C16(H16),
 C8(H8), C7(H7), N1(H1)
2.c Idealised Me refined as rotating group:
 C19(H19a,H19b,H19c)
;
_olex2_submission_special_instructions 'No special instructions were received'

loop_
_space_group_symop_id
_space_group_symop_operation_xyz
1 x,y,z
2 x+1/2,-y+1/2,-z
3 -x,y+1/2,-z+1/2
4 -x+1/2,-y,z+1/2
5 -x,-y,-z
6 -x-1/2,y-1/2,z
7 x,-y-1/2,z-1/2
8 x-1/2,y,-z-1/2

loop_
_atom_site_label
_atom_site_type_symbol
_atom_site_fract_x
_atom_site_fract_y
_atom_site_fract_z
_atom_site_U_iso_or_equiv
_atom_site_adp_type
_atom_site_occupancy
_atom_site_refinement_flags_posn
O1 O 1.27564(8) 0.71206(4) 0.46895(4) 0.02527(19) Uani 1.000000 .
O2 O 1.62486(8) 0.72915(4) 0.24248(4) 0.0259(2) Uani 1.000000 .
O3 O 1.47479(8) 0.68836(4) 0.41521(4) 0.02577(19) Uani 1.000000 .
N2 N 1.42682(9) 0.79571(5) 0.31764(5) 0.0184(2) Uani 1.000000 .
N1 N 1.40222(9) 0.74060(5) 0.26853(4) 0.0180(2) Uani 1.000000 .
C1 C 1.50551(10) 0.71210(6) 0.23176(5) 0.0178(2) Uani 1.000000 .
C2 C 1.34409(11) 0.79002(5) 0.37783(5) 0.0174(2) Uani 1.000000 .
C3 C 1.19839(11) 0.90440(5) 0.37244(5) 0.0181(2) Uani 1.000000 .
C4 C 1.10821(12) 0.94122(6) 0.41730(6) 0.0224(2) Uani 1.000000 .
C5 C 1.46603(11) 0.65864(6) 0.17656(5) 0.0189(2) Uani 1.000000 .
C6 C 1.37434(11) 0.72485(6) 0.42150(6) 0.0195(2) Uani 1.000000 .
C7 C 1.25404(11) 0.83839(6) 0.40201(5) 0.0185(2) Uani 1.000000 .
C8 C 1.33791(11) 0.65780(6) 0.14491(6) 0.0213(2) Uani 1.000000 .
C9 C 1.22240(11) 0.93262(6) 0.30398(6) 0.0190(2) Uani 1.000000 .
C10 C 1.07184(13) 1.03214(6) 0.33011(6) 0.0266(3) Uani 1.000000 .
C11 C 1.31189(11) 0.89561(6) 0.25106(6) 0.0212(2) Uani 1.000000 .
C12 C 1.15900(12) 0.99649(6) 0.28482(6) 0.0228(2) Uani 1.000000 .
C13 C 1.29911(13) 0.65346(6) 0.51753(6) 0.0284(3) Uani 1.000000 .
C14 C 1.04554(13) 1.00395(6) 0.39689(6) 0.0267(3) Uani 1.000000 .
C15 C 1.44193(11) 0.86498(6) 0.28340(6) 0.0212(2) Uani 1.000000 .
C16 C 1.30716(14) 0.60673(6) 0.09408(6) 0.0291(3) Uani 1.000000 .
C17 C 1.56261(13) 0.60828(6) 0.15638(6) 0.0279(3) Uani 1.000000 .
C18 C 1.40323(16) 0.55606(6) 0.07498(6) 0.0355(3) Uani 1.000000 .
C19 C 1.17438(13) 0.64713(6) 0.56305(6) 0.0281(3) Uani 1.000000 .
C1a C 1.53077(15) 0.55689(7) 0.10626(7) 0.0357(3) Uani 1.000000 .
H12 H 1.17612(12) 1.01557(6) 0.24008(6) 0.0274(3) Uiso 1.000000 R
H10 H 1.03131(13) 1.07452(6) 0.31598(6) 0.0319(3) Uiso 1.000000 R
H14 H 0.98627(13) 1.02701(6) 0.42773(6) 0.0320(3) Uiso 1.000000 R
H4 H 1.09003(12) 0.92281(6) 0.46220(6) 0.0269(3) Uiso 1.000000 R
H17 H 1.64877(13) 0.60919(6) 0.17665(6) 0.0335(3) Uiso 1.000000 R
H1a H 1.59502(15) 0.52292(7) 0.09359(7) 0.0429(4) Uiso 1.000000 R
H18 H 1.38201(16) 0.52164(6) 0.04125(6) 0.0426(4) Uiso 1.000000 R
H16 H 1.22194(14) 0.60643(6) 0.07274(6) 0.0349(3) Uiso 1.000000 R
H8 H 1.27316(11) 0.69141(6) 0.15784(6) 0.0256(3) Uiso 1.000000 R
H7 H 1.22011(11) 0.82759(6) 0.44688(5) 0.0222(3) Uiso 1.000000 R
H11a H 1.26088(11) 0.85731(6) 0.22913(6) 0.0254(3) Uiso 1.000000 R
H11b H 1.33635(11) 0.92905(6) 0.21393(6) 0.0254(3) Uiso 1.000000 R
H13a H 1.31419(13) 0.60975(6) 0.49129(6) 0.0341(3) Uiso 1.000000 R
H13b H 1.37829(13) 0.66279(6) 0.54678(6) 0.0341(3) Uiso 1.000000 R
H15a H 1.47641(11) 0.89846(6) 0.31823(6) 0.0254(3) Uiso 1.000000 R
H15b H 1.50952(11) 0.86082(6) 0.24610(6) 0.0254(3) Uiso 1.000000 R
H19a H 1.09657(19) 0.6390(5) 0.53336(7) 0.0421(4) Uiso 1.000000 GR
H19b H 1.1850(4) 0.6080(3) 0.5954(3) 0.0421(4) Uiso 1.000000 GR
H19c H 1.1619(5) 0.6903(2) 0.5895(4) 0.0421(4) Uiso 1.000000 GR
H1 H 1.32086(9) 0.72521(5) 0.26213(4) 0.0216(2) Uiso 1.000000 R

loop_
_atom_site_aniso_label
_atom_site_aniso_U_11
_atom_site_aniso_U_22
_atom_site_aniso_U_33
_atom_site_aniso_U_12
_atom_site_aniso_U_13
_atom_site_aniso_U_23
O1 0.0260(4) 0.0242(4) 0.0256(4) 0.0062(3) 0.0079(3) 0.0076(3)
O2 0.0105(4) 0.0390(5) 0.0282(4) -0.0007(3) 0.0004(3) 0.0010(3)
O3 0.0236(4) 0.0226(4) 0.0311(4) 0.0047(3) 0.0054(3) 0.0011(3)
N2 0.0169(4) 0.0205(4) 0.0176(4) -0.0040(3) 0.0011(3) -0.0027(3)
N1 0.0109(4) 0.0241(5) 0.0190(4) -0.0027(3) -0.0001(3) -0.0053(3)
C1 0.0125(5) 0.0239(5) 0.0170(5) 0.0011(4) 0.0004(4) 0.0039(4)
C2 0.0165(5) 0.0193(5) 0.0165(5) -0.0034(4) -0.0007(4) -0.0019(4)
C3 0.0184(5) 0.0177(5) 0.0183(5) -0.0026(4) -0.0032(4) -0.0021(4)
C4 0.0263(6) 0.0228(5) 0.0180(5) 0.0006(4) -0.0021(4) -0.0018(4)
C5 0.0197(5) 0.0219(5) 0.0152(5) 0.0025(4) 0.0033(4) 0.0031(4)
C6 0.0202(5) 0.0191(5) 0.0193(5) -0.0011(4) 0.0013(4) -0.0027(4)
C7 0.0202(5) 0.0202(5) 0.0151(5) -0.0019(4) -0.0003(4) -0.0006(4)
C8 0.0212(5) 0.0243(5) 0.0184(5) 0.0001(4) 0.0012(4) -0.0006(4)
C9 0.0185(5) 0.0192(5) 0.0194(5) -0.0058(4) -0.0040(4) -0.0009(4)
C10 0.0328(6) 0.0179(5) 0.0290(6) 0.0021(5) -0.0090(5) -0.0000(4)
C11 0.0217(5) 0.0245(5) 0.0173(5) -0.0040(4) 0.0004(4) 0.0031(4)
C12 0.0268(6) 0.0203(5) 0.0213(5) -0.0055(4) -0.0057(4) 0.0026(4)
C13 0.0337(7) 0.0235(6) 0.0281(6) 0.0079(5) 0.0072(5) 0.0082(5)
C14 0.0310(6) 0.0235(6) 0.0254(6) 0.0062(5) -0.0029(5) -0.0061(4)
C15 0.0182(5) 0.0239(5) 0.0214(5) -0.0060(4) 0.0014(4) 0.0008(4)
C16 0.0356(7) 0.0311(6) 0.0206(5) -0.0063(5) -0.0011(5) -0.0020(5)
C17 0.0295(6) 0.0324(6) 0.0219(5) 0.0119(5) 0.0053(5) 0.0036(5)
C18 0.0616(9) 0.0240(6) 0.0208(6) -0.0026(6) 0.0057(6) -0.0043(5)
C19 0.0342(7) 0.0253(6) 0.0247(6) 0.0011(5) 0.0069(5) 0.0046(5)
C1a 0.0543(8) 0.0277(6) 0.0252(6) 0.0169(6) 0.0103(6) 0.0004(5)

loop_
_atom_type_symbol
_atom_type_scat_dispersion_real
_atom_type_scat_dispersion_imag
_atom_type_scat_Cromer_Mann_a1
_atom_type_scat_Cromer_Mann_a2
_atom_type_scat_Cromer_Mann_a3
_atom_type_scat_Cromer_Mann_a4
_atom_type_scat_Cromer_Mann_b1
_atom_type_scat_Cromer_Mann_b2
_atom_type_scat_Cromer_Mann_b3
_atom_type_scat_Cromer_Mann_b4
_atom_type_scat_Cromer_Mann_c
_atom_type_scat_source
_atom_type_scat_dispersion_source
H 0.00000 0.00000 0.49300 0.32291 0.14019 0.04081 10.51090 26.12570 3.14236 57.79970 0.0030380000826 'International Tables Volume C Table 6.1.1.4 (pp. 500-502)' 'Henke, Gullikson and Davis, At. Data and Nucl. Data Tables, 1993, 54, 2'
C 0.01920 0.00962 2.31000 1.02000 1.58860 0.86500 20.84390 10.20750 0.56870 51.65120 0.215599998832 'International Tables Volume C Table 6.1.1.4 (pp. 500-502)' 'Henke, Gullikson and Davis, At. Data and Nucl. Data Tables, 1993, 54, 2'
O 0.05239 0.03376 3.04850 2.28680 1.54630 0.86700 13.27710 5.70110 0.32390 32.90890 0.250800013542 'International Tables Volume C Table 6.1.1.4 (pp. 500-502)' 'Henke, Gullikson and Davis, At. Data and Nucl. Data Tables, 1993, 54, 2'
N 0.03256 0.01839 12.21260 3.13220 2.01250 1.16630 0.00570 9.89330 28.99750 0.58260 -11.5290002823 'International Tables Volume C Table 6.1.1.4 (pp. 500-502)' 'Henke, Gullikson and Davis, At. Data and Nucl. Data Tables, 1993, 54, 2'

loop_
_geom_angle_atom_site_label_1
_geom_angle_atom_site_label_2
_geom_angle_atom_site_label_3
_geom_angle
_geom_angle_site_symmetry_1
_geom_angle_site_symmetry_3
_geom_angle_publ_flag
C13 O1 C6 116.11(9) . . ?
C2 N2 N1 111.97(8) . . ?
C15 N2 N1 112.61(8) . . ?
C15 N2 C2 118.96(9) . . ?
C1 N1 N2 120.10(8) . . ?
H1 N1 N2 119.95(5) . . ?
H1 N1 C1 119.95(6) . . ?
N1 C1 O2 122.24(10) . . ?
C5 C1 O2 122.34(9) . . ?
C5 C1 N1 115.42(9) . . ?
C6 C2 N2 112.88(9) . . ?
C7 C2 N2 127.15(10) . . ?
C7 C2 C6 119.67(9) . . ?
C7 C3 C4 115.15(9) . . ?
C9 C3 C4 117.86(10) . . ?
C9 C3 C7 126.96(10) . . ?
C14 C4 C3 122.27(10) . . ?
H4 C4 C3 118.87(6) . . ?
H4 C4 C14 118.87(7) . . ?
C8 C5 C1 122.57(9) . . ?
C17 C5 C1 117.90(10) . . ?
C17 C5 C8 119.52(10) . . ?
O3 C6 O1 123.76(10) . . ?
C2 C6 O1 111.46(9) . . ?
C2 C6 O3 124.77(10) . . ?
C3 C7 C2 133.50(10) . . ?
H7 C7 C2 113.25(6) . . ?
H7 C7 C3 113.25(6) . . ?
C16 C8 C5 119.92(11) . . ?
H8 C8 C5 120.04(6) . . ?
H8 C8 C16 120.04(7) . . ?
C11 C9 C3 121.91(10) . . ?
C12 C9 C3 118.82(10) . . ?
C12 C9 C11 119.26(10) . . ?
C14 C10 C12 119.22(11) . . ?
H10 C10 C12 120.39(7) . . ?
H10 C10 C14 120.39(7) . . ?
C15 C11 C9 113.72(9) . . ?
H11a C11 C9 108.82(6) . . ?
H11a C11 C15 108.82(6) . . ?
H11b C11 C9 108.82(6) . . ?
H11b C11 C15 108.82(6) . . ?
H11b C11 H11a 107.7 . . ?
C10 C12 C9 122.27(10) . . ?
H12 C12 C9 118.86(7) . . ?
H12 C12 C10 118.86(7) . . ?
C19 C13 O1 106.81(9) . . ?
H13a C13 O1 110.36(6) . . ?
H13a C13 C19 110.36(7) . . ?
H13b C13 O1 110.36(6) . . ?
H13b C13 C19 110.36(7) . . ?
H13b C13 H13a 108.6 . . ?
C10 C14 C4 119.53(11) . . ?
H14 C14 C4 120.23(7) . . ?
H14 C14 C10 120.23(7) . . ?
C11 C15 N2 115.21(9) . . ?
H15a C15 N2 108.47(5) . . ?
H15a C15 C11 108.47(6) . . ?
H15b C15 N2 108.47(6) . . ?
H15b C15 C11 108.47(6) . . ?
H15b C15 H15a 107.5 . . ?
C18 C16 C8 120.26(12) . . ?
H16 C16 C8 119.87(7) . . ?
H16 C16 C18 119.87(8) . . ?
C1a C17 C5 120.30(12) . . ?
H17 C17 C5 119.85(7) . . ?
H17 C17 C1a 119.85(8) . . ?
C1a C18 C16 119.92(11) . . ?
H18 C18 C16 120.04(8) . . ?
H18 C18 C1a 120.04(7) . . ?
H19a C19 C13 109.5 . . ?
H19b C19 C13 109.5 . . ?
H19b C19 H19a 109.5 . . ?
H19c C19 C13 109.5 . . ?
H19c C19 H19a 109.5 . . ?
H19c C19 H19b 109.5 . . ?
C18 C1a C17 120.08(12) . . ?
H1a C1a C17 119.96(8) . . ?
H1a C1a C18 119.96(7) . . ?

loop_
_geom_bond_atom_site_label_1
_geom_bond_atom_site_label_2
_geom_bond_distance
_geom_bond_site_symmetry_2
_geom_bond_publ_flag
O1 C6 1.3408(13) . ?
O1 C13 1.4500(13) . ?
O2 C1 1.2344(13) . ?
O3 C6 1.2093(13) . ?
N2 N1 1.4091(12) . ?
N2 C2 1.3984(13) . ?
N2 C15 1.4608(14) . ?
N1 C1 1.3414(13) . ?
N1 H1 0.8600 . ?
C1 C5 1.4965(15) . ?
C2 C6 1.5052(14) . ?
C2 C7 1.3490(15) . ?
C3 C4 1.4069(15) . ?
C3 C7 1.4664(14) . ?
C3 C9 1.4125(15) . ?
C4 C14 1.3856(16) . ?
C4 H4 0.9300 . ?
C5 C8 1.3946(15) . ?
C5 C17 1.3945(15) . ?
C7 H7 0.9300 . ?
C8 C16 1.3885(16) . ?
C8 H8 0.9300 . ?
C9 C11 1.5002(15) . ?
C9 C12 1.4008(15) . ?
C10 C12 1.3824(17) . ?
C10 C14 1.3874(17) . ?
C10 H10 0.9300 . ?
C11 C15 1.5298(15) . ?
C11 H11a 0.9700 . ?
C11 H11b 0.9700 . ?
C12 H12 0.9300 . ?
C13 C19 1.5016(16) . ?
C13 H13a 0.9700 . ?
C13 H13b 0.9700 . ?
C14 H14 0.9300 . ?
C15 H15a 0.9700 . ?
C15 H15b 0.9700 . ?
C16 C18 1.3898(19) . ?
C16 H16 0.9300 . ?
C17 C1a 1.3859(18) . ?
C17 H17 0.9300 . ?
C18 C1a 1.386(2) . ?
C18 H18 0.9300 . ?
C19 H19a 0.9600 . ?
C19 H19b 0.9600 . ?
C19 H19c 0.9600 . ?
C1a H1a 0.9300 . ?

loop_
_geom_torsion_atom_site_label_1
_geom_torsion_atom_site_label_2
_geom_torsion_atom_site_label_3
_geom_torsion_atom_site_label_4
_geom_torsion
_geom_torsion_site_symmetry_1
_geom_torsion_site_symmetry_2
_geom_torsion_site_symmetry_3
_geom_torsion_site_symmetry_4
_geom_torsion_publ_flag
O1 C6 C2 N2 -166.00(8) . . . . ?
O1 C6 C2 C7 19.84(11) . . . . ?
O2 C1 N1 N2 4.85(13) . . . . ?
O2 C1 C5 C8 -155.01(10) . . . . ?
O2 C1 C5 C17 24.69(12) . . . . ?
O3 C6 C2 N2 14.21(12) . . . . ?
O3 C6 C2 C7 -159.95(11) . . . . ?
N2 N1 C1 C5 -174.75(9) . . . . ?
N2 C2 C7 C3 9.70(14) . . . . ?
N2 C15 C11 C9 82.38(10) . . . . ?
N1 C1 C5 C8 24.59(11) . . . . ?
N1 C1 C5 C17 -155.70(9) . . . . ?
C1 C5 C8 C16 -179.86(10) . . . . ?
C1 C5 C17 C1a 179.04(10) . . . . ?
C2 C7 C3 C4 -177.75(13) . . . . ?
C2 C7 C3 C9 4.55(15) . . . . ?
C3 C4 C14 C10 -0.12(13) . . . . ?
C3 C9 C11 C15 -42.12(11) . . . . ?
C3 C9 C12 C10 -1.21(12) . . . . ?
C4 C14 C10 C12 0.80(13) . . . . ?
C5 C8 C16 C18 0.50(13) . . . . ?
C5 C17 C1a C18 1.12(13) . . . . ?
C8 C16 C18 C1a -0.63(14) . . . . ?
C9 C12 C10 C14 -0.13(13) . . . . ?
C16 C18 C1a C17 -0.17(14) . . . . ?
